data_4343672
loop_
_publ_author_name
'Li, T.I.'
'Stucky, G.D.'

_publ_section_title
;
 Exchange interactions in polynuclear transition metal complexes.
 Structural properties of cesium tribromocuprate(II), Cs Cu Br3, a
 strongly coupled copper(II) system
;
_journal_name_full 'Inorganic Chemistry'
_journal_page_first 441
_journal_page_last 445
_journal_volume 12
_journal_year 1973
_chemical_formula_sum 'Br4 Cs2 Cu'
_chemical_name_systematic 'Cs2 Cu Br4'
_space_group_IT_number 62
_symmetry_space_group_name_Hall '-P 2ac 2n'
_symmetry_space_group_name_H-M 'P n m a'
_cell_angle_alpha 90
_cell_angle_beta 90
_cell_angle_gamma 90
_cell_formula_units_Z 4
_cell_length_a 10.168
_cell_length_b 7.954
_cell_length_c 12.914
_cell_volume 1044.436
_citation_journal_id_ASTM INOCAJ
_cod_data_source_file Li_INOCAJ_1973_624.cif
_cod_data_source_block Br4Cs2Cu1
_cod_original_formula_sum 'Br4 Cs2 Cu1'
_cod_database_code 4343672

loop_
_symmetry_equiv_pos_as_xyz
x,y,z
-x+1/2,-y,z+1/2
x+1/2,-y+1/2,-z+1/2
-x,y+1/2,-z
-x,-y,-z
x-1/2,y,-z-1/2
-x-1/2,y-1/2,z-1/2
x,-y-1/2,z

loop_
_atom_site_label
_atom_site_type_symbol
_atom_site_fract_x
_atom_site_fract_y
_atom_site_fract_z
_atom_site_occupancy
_atom_site_U_iso_or_equiv
Br2 Br-1 0.3413 0.25 0.5778 1 0.0
Br3 Br-1 0.2949 0.5151 0.354 1 0.0
Cu1 Cu+2 0.2286 0.25 0.42 1 0.0
Cs1 Cs+1 0.1267 0.25 0.1055 1 0.0
Cs2 Cs+1 0.0057 0.25 0.6706 1 0.0
Br1 Br-1 0.0072 0.25 0.3798 1 0.0
